data_2003385
loop_
_publ_author_name
'Bombieri, G.'
'Del Pra, A.'
'Ayala, D. J.'
'Stradi, R.'
'Mantovanini, M.'

_publ_section_title
;
 (<i>S</i>)-({-})-3-(4-Phenyl-1-piperazinyl)-1,2-propanediol
 <i>N</i>,<i>N</i>'-Dioxide
;
_journal_issue 4
_journal_name_full 'Acta Crystallographica Section C'
_journal_page_first 642
_journal_page_last 644
_journal_paper_doi 10.1107/S0108270194012278
_journal_volume 51
_journal_year 1995
_chemical_compound_source 'from methanolic solution'
_chemical_formula_moiety 'C13 H20 N2 O4'
_chemical_formula_sum 'C13 H20 N2 O4'
_chemical_formula_weight 268.3
_space_group_IT_number 19
_symmetry_cell_setting orthorhombic
_symmetry_space_group_name_Hall 'P 2ac 2ab'
_symmetry_space_group_name_H-M 'P 21 21 21'
_atom_type_scat_source IntTabIV
_cell_angle_alpha 90.
_cell_angle_beta 90.
_cell_angle_gamma 90.
_cell_formula_units_Z 4
_cell_length_a 5.518(1)
_cell_length_b 13.059(5)
_cell_length_c 18.246(4)
_cell_measurement_reflns_used 25
_cell_measurement_temperature 298
_cell_measurement_theta_max 15
_cell_measurement_theta_min 10
_cell_volume 1314.8(6)
_diffrn_measurement_device 'Enraf-Nonius CAD-4'
_diffrn_measurement_method \w/2\q
_diffrn_radiation_type MoK\a
_diffrn_radiation_wavelength 0.71069
_diffrn_reflns_av_R_equivalents 0.014
_diffrn_reflns_limit_h_max 6
_diffrn_reflns_limit_h_min -6
_diffrn_reflns_limit_k_max 15
_diffrn_reflns_limit_k_min -1
_diffrn_reflns_limit_l_max 21
_diffrn_reflns_limit_l_min -1
_diffrn_reflns_number 2916
_diffrn_reflns_theta_max 25
_diffrn_standards_decay_% 0
_diffrn_standards_interval_time 60
_diffrn_standards_number 3
_exptl_absorpt_coefficient_mu 0.094
_exptl_absorpt_correction_type none
_exptl_crystal_colour colourless
_exptl_crystal_density_diffrn 1.36
_exptl_crystal_description 'irregular prism'
_exptl_crystal_size_max 0.23
_exptl_crystal_size_mid 0.10
_exptl_crystal_size_min 0.05
_refine_diff_density_max 0.23
_refine_diff_density_min -0.21
_refine_ls_extinction_method none
_refine_ls_goodness_of_fit_obs 0.59
_refine_ls_number_parameters 252
_refine_ls_number_reflns 1585
_refine_ls_R_factor_obs 0.030
_refine_ls_shift/esd_max 0.01
_refine_ls_structure_factor_coef F
_refine_ls_weighting_details 'w = 1/[\s^2^(F~o~) + 0.004976(F~o~)^2^]'
_refine_ls_weighting_scheme calc
_refine_ls_wR_factor_obs 0.033
_reflns_number_observed 1585
_reflns_number_total 2135
_reflns_observed_criterion I~net~>2.5\s(I~net~)
_cod_data_source_file na1115.cif
_cod_data_source_block na1115a
_cod_depositor_comments
;
The following automatic conversions were performed:

'_refine_ls_weighting_scheme' value 'w = 1/[\s^2^(F~o~) +
0.004976(F~o~)^2^]' was changed to 'calc'. New tag
'_refine_ls_weighting_details' was created. The value of the new tag
was set to 'w = 1/[\s^2^(F~o~) + 0.004976(F~o~)^2^]'.

Automatic conversion script
Id: cif_fix_values 3143 2015-03-26 13:38:13Z robertas 
;
_cod_original_cell_volume 1314.6(7)
_cod_database_code 2003385

loop_
_symmetry_equiv_pos_as_xyz
x,y,z
1/2-x,-y,1/2+z
-x,1/2+y,1/2-z
1/2+x,1/2-y,-z

loop_
_atom_site_label
_atom_site_fract_x
_atom_site_fract_y
_atom_site_fract_z
_atom_site_U_iso_or_equiv
O(1) .5354(3) .4239(1) .9623(1) .0298(6)
O(2) .0264(3) .3047(1) .7947(1) .0286(5)
O(12) -.2050(4) .1220(2) .9161(1) .0320(6)
O(16) .0695(4) -.0207(2) .7668(1) .0410(7)
N(1) .3832(3) .4630(2) .9083(1) .0228(6)
N(2) .1793(3) .2709(1) .8497(1) .0213(6)
C(1) .2415(5) .6312(2) .8598(2) .0336(9)
C(2) .2656(6) .7367(2) .8537(2) .043(1)
C(3) .4483(6) .7866(2) .8905(2) .045(1)
C(4) .6061(6) .7317(2) .9339(2) .048(1)
C(5) .5831(5) .6268(2) .9415(2) .0361(9)
C(6) .4004(5) .5779(2) .9037(1) .0255(7)
C(7) .4580(5) .4188(2) .8354(1) .0278(8)
C(8) .4368(5) .3043(2) .8350(2) .0282(8)
C(9) .1050(5) .3151(2) .9227(1) .0222(7)
C(10) .1253(4) .4295(2) .9227(2) .0241(7)
C(11) .1780(5) .1553(2) .8516(2) .0260(8)
C(12) -.0709(5) .1069(2) .8506(1) .0241(7)
C(13) -.0482(6) -.0062(2) .8345(2) .034(1)
H(1) .122(7) .595(3) .829(2) ?
H(2) .149(6) .772(2) .820(2) ?
H(3) .450(7) .861(3) .884(2) ?
H(4) .727(6) .765(2) .958(2) ?
H(5) .691(6) .582(2) .968(2) ?
H(12) -.122(6) .111(2) .949(2) ?
H(16) .047(7) -.074(3) .751(2) ?
H(71) .365(6) .451(2) .800(2) ?
H(72) .620(6) .438(2) .825(2) ?
H(81) .473(5) .280(2) .786(2) ?
H(82) .538(6) .270(2) .874(2) ?
H(91) -.053(6) .299(2) .928(1) ?
H(92) .197(4) .283(2) .959(1) ?
H(101) .081(4) .460(2) .969(1) ?
H(102) .029(5) .462(2) .886(2) ?
H(111) .255(5) .134(2) .808(2) ?
H(112) .263(5) .137(2) .893(2) ?
H(121) -.173(4) .137(2) .811(1) ?
H(131) -.206(5) -.038(2) .833(2) ?
H(132) .038(5) -.040(2) .873(2) ?

loop_
_geom_angle_atom_site_label_1
_geom_angle_atom_site_label_2
_geom_angle_atom_site_label_3
_geom_angle
_geom_angle_publ_flag
O(1) N(1) C(10) 109.8(2) yes
O(1) N(1) C(6) 111.5(2) yes
C(6) N(1) C(10) 110.9(2) yes
O(2) N(2) C(11) 109.4(2) yes
O(2) N(2) C(8) 110.7(2) yes
C(8) N(2) C(11) 107.3(2) yes
C(2) C(1) C(6) 119.2(3) yes
C(2) C(3) C(4) 119.8(3) yes
C(4) C(5) C(6) 118.4(3) yes
N(1) C(6) C(5) 118.7(2) yes
N(1) C(7) C(8) 111.4(2) yes
N(2) C(9) C(10) 111.2(2) yes
N(2) C(11) C(12) 115.0(2) yes
C(11) C(12) C(13) 109.6(2) yes
O(16) C(13) C(12) 109.8(2) yes
O(1) N(1) C(7) 108.6(2) yes
C(7) N(1) C(10) 107.5(2) yes
C(6) N(1) C(7) 108.4(2) yes
O(2) N(2) C(9) 110.6(2) yes
C(9) N(2) C(11) 111.1(2) yes
C(8) N(2) C(9) 107.6(2) yes
C(1) C(2) C(3) 120.1(3) yes
C(3) C(4) C(5) 121.1(3) yes
C(1) C(6) C(5) 121.5(3) yes
N(1) C(6) C(1) 119.7(2) yes
N(2) C(8) C(7) 111.1(2) yes
N(1) C(10) C(9) 111.1(2) yes
O(12) C(12) C(11) 113.9(2) yes
O(12) C(12) C(13) 110.0(2) yes

loop_
_geom_bond_atom_site_label_1
_geom_bond_atom_site_label_2
_geom_bond_distance
_geom_bond_publ_flag
O(1) N(1) 1.392(3) yes
O(12) C(12) 1.420(3) yes
N(1) C(6) 1.505(3) yes
N(1) C(10) 1.512(3) yes
N(2) C(9) 1.509(3) yes
C(1) C(2) 1.388(4) yes
C(2) C(3) 1.376(5) yes
C(4) C(5) 1.383(4) yes
C(7) C(8) 1.500(4) yes
C(11) C(12) 1.511(4) yes
O(2) N(2) 1.383(3) yes
O(16) C(13) 1.408(4) yes
N(1) C(7) 1.507(3) yes
N(2) C(8) 1.510(3) yes
N(2) C(11) 1.510(3) yes
C(1) C(6) 1.376(4) yes
C(3) C(4) 1.378(5) yes
C(5) C(6) 1.379(4) yes
C(9) C(10) 1.498(4) yes
C(12) C(13) 1.512(4) yes
